data_4088351
loop_
_publ_author_name
'Ve\<ce\<ra, Milo\<s'
'Varga, Vojtech'
'C\'isa\<rov\'a, Ivana'
'Pinkas, Ji\<r\'i'
'Kucharczyk, Pavel'
'Sedla\<r\'ik, Vladim\'ir'
'Lama\<c, Martin'

_publ_section_title
;
 Group 4 Metal Complexes of Chelating Cyclopentadienyl-ketimide Ligands
;
_journal_issue 5
_journal_name_full Organometallics
_journal_page_first 785
_journal_paper_doi 10.1021/acs.organomet.6b00019
_journal_volume 35
_journal_year 2016
_chemical_formula_moiety 'C26 H42 Cl2 N Ti, C H2 Cl2, Cl'
_chemical_formula_sum 'C27 H44 Cl5 N Ti'
_chemical_formula_weight 607.78
_space_group_IT_number 14
_space_group_name_Hall '-P 2yn'
_space_group_name_H-M_alt 'P 1 21/n 1'
_symmetry_cell_setting monoclinic
_symmetry_space_group_name_Hall '-P 2yn'
_symmetry_space_group_name_H-M 'P 1 21/n 1'
_atom_sites_solution_hydrogens geom
_atom_sites_solution_primary direct
_atom_sites_solution_secondary difmap
_audit_creation_method SHELXL-97
_cell_angle_alpha 90.00
_cell_angle_beta 105.0340(10)
_cell_angle_gamma 90.00
_cell_formula_units_Z 4
_cell_length_a 10.0627(2)
_cell_length_b 17.4940(3)
_cell_length_c 17.6580(3)
_cell_measurement_reflns_used 9978
_cell_measurement_temperature 150(2)
_cell_measurement_theta_max 27.48
_cell_measurement_theta_min 2.62
_cell_volume 3002.06(9)
_computing_structure_refinement 'SHELXL-97 (Sheldrick, 1997)'
_computing_structure_solution 'SHELXS-97 (Sheldrick, 1990)'
_diffrn_ambient_temperature 150(2)
_diffrn_measured_fraction_theta_full 0.997
_diffrn_measured_fraction_theta_max 0.997
_diffrn_measurement_device_type 'Bruker APEX-II CCD'
_diffrn_measurement_method '\f and \w scans'
_diffrn_radiation_monochromator graphite
_diffrn_radiation_source 'fine-focus sealed tube'
_diffrn_radiation_type MoK\a
_diffrn_radiation_wavelength 0.71073
_diffrn_reflns_av_R_equivalents 0.0172
_diffrn_reflns_av_sigmaI/netI 0.0181
_diffrn_reflns_limit_h_max 12
_diffrn_reflns_limit_h_min -13
_diffrn_reflns_limit_k_max 22
_diffrn_reflns_limit_k_min -22
_diffrn_reflns_limit_l_max 22
_diffrn_reflns_limit_l_min -21
_diffrn_reflns_number 25007
_diffrn_reflns_theta_full 27.50
_diffrn_reflns_theta_max 27.50
_diffrn_reflns_theta_min 1.67
_exptl_absorpt_coefficient_mu 0.747
_exptl_absorpt_correction_T_max 0.7917
_exptl_absorpt_correction_T_min 0.7193
_exptl_absorpt_correction_type multi-scan
_exptl_crystal_colour red
_exptl_crystal_density_diffrn 1.345
_exptl_crystal_density_method 'not measured'
_exptl_crystal_description prism
_exptl_crystal_F_000 1280
_exptl_crystal_size_max 0.47
_exptl_crystal_size_mid 0.38
_exptl_crystal_size_min 0.33
_refine_diff_density_max 1.056
_refine_diff_density_min -0.804
_refine_diff_density_rms 0.065
_refine_ls_extinction_method none
_refine_ls_goodness_of_fit_ref 0.986
_refine_ls_hydrogen_treatment mixed
_refine_ls_matrix_type full
_refine_ls_number_parameters 340
_refine_ls_number_reflns 6861
_refine_ls_number_restraints 8
_refine_ls_restrained_S_all 1.009
_refine_ls_R_factor_all 0.0468
_refine_ls_R_factor_gt 0.0401
_refine_ls_shift/su_max 0.008
_refine_ls_shift/su_mean 0.000
_refine_ls_structure_factor_coef Fsqd
_refine_ls_weighting_details 'calc w=1/[\s^2^(Fo^2^)+(0.0534P)^2^+3.9317P] where P=(Fo^2^+2Fc^2^)/3'
_refine_ls_weighting_scheme calc
_refine_ls_wR_factor_gt 0.1026
_refine_ls_wR_factor_ref 0.1083
_reflns_number_gt 5984
_reflns_number_total 6861
_reflns_threshold_expression >2sigma(I)
_cod_data_source_file 13b.cif
_cod_data_source_block mv20
_cod_depositor_comments
;
The following automatic conversions were performed:

data item '_symmetry_cell_setting' value 'Monoclinic' was changed to
'monoclinic' in accordance with the
/home/saulius/struct/COD-crude-data/automatic-downloads/DataCite-retrospective/ACS/depositions/lib/dictionaries/cif_core.dic
dictionary named 'cif_core.dic' version 2.4.2 last updated on
2011-04-26.

Automatic conversion script
Id: cif_fix_values 6909 2019-04-08 15:41:33Z antanas 
;
_cod_original_sg_symbol_H-M P21/n
_cod_database_code 4088351

loop_
_symmetry_equiv_pos_as_xyz
'x, y, z'
'-x+1/2, y+1/2, -z+1/2'
'-x, -y, -z'
'x-1/2, -y-1/2, z-1/2'

loop_
_atom_site_label
_atom_site_type_symbol
_atom_site_fract_x
_atom_site_fract_y
_atom_site_fract_z
_atom_site_U_iso_or_equiv
_atom_site_adp_type
_atom_site_occupancy
_atom_site_symmetry_multiplicity
_atom_site_calc_flag
_atom_site_refinement_flags
Ti1 Ti 0.13704(3) 0.717763(19) 0.084385(19) 0.01590(9) Uani 1 1 d .
C1 C -0.00176(19) 0.67807(11) 0.18309(11) 0.0176(4) Uani 1 1 d .
C2 C -0.0894(2) 0.70612(12) 0.11141(12) 0.0215(4) Uani 1 1 d .
H2 H -0.1599 0.6777 0.0766 0.026 Uiso 1 1 calc R
C3 C -0.0547(2) 0.78239(12) 0.10072(13) 0.0267(4) Uani 1 1 d .
H3 H -0.0990 0.8149 0.0586 0.032 Uiso 1 1 calc R
C4 C 0.0581(2) 0.80199(12) 0.16401(13) 0.0268(4) Uani 1 1 d .
H4 H 0.1042 0.8499 0.1716 0.032 Uiso 1 1 calc R
C5 C 0.0902(2) 0.73808(12) 0.21377(12) 0.0219(4) Uani 1 1 d .
H5 H 0.1624 0.7357 0.2606 0.026 Uiso 1 1 calc R
C6 C -0.01999(19) 0.60457(11) 0.22551(11) 0.0174(4) Uani 1 1 d .
C7 C 0.1168(2) 0.58079(13) 0.28275(13) 0.0245(4) Uani 1 1 d .
H7A H 0.1869 0.5740 0.2538 0.037 Uiso 1 1 calc R
H7B H 0.1040 0.5326 0.3083 0.037 Uiso 1 1 calc R
H7C H 0.1465 0.6206 0.3226 0.037 Uiso 1 1 calc R
C8 C -0.0639(2) 0.53855(11) 0.16757(12) 0.0241(4) Uani 1 1 d .
H8A H -0.1471 0.5530 0.1274 0.036 Uiso 1 1 calc R
H8B H -0.0830 0.4932 0.1956 0.036 Uiso 1 1 calc R
H8C H 0.0101 0.5271 0.1426 0.036 Uiso 1 1 calc R
C9 C -0.13631(19) 0.62236(11) 0.27165(11) 0.0177(4) Uani 1 1 d .
C10 C -0.0816(2) 0.68007(12) 0.33900(12) 0.0245(4) Uani 1 1 d .
H10A H -0.1516 0.6883 0.3678 0.037 Uiso 1 1 calc R
H10B H -0.0607 0.7287 0.3171 0.037 Uiso 1 1 calc R
H10C H 0.0022 0.6597 0.3748 0.037 Uiso 1 1 calc R
C11 C -0.2643(2) 0.66100(12) 0.21811(13) 0.0251(4) Uani 1 1 d .
H11A H -0.2908 0.6341 0.1677 0.038 Uiso 1 1 calc R
H11B H -0.2430 0.7144 0.2093 0.038 Uiso 1 1 calc R
H11C H -0.3404 0.6590 0.2432 0.038 Uiso 1 1 calc R
C12 C -0.17624(18) 0.54815(11) 0.30759(11) 0.0172(4) Uani 1 1 d .
C13 C -0.30280(19) 0.49581(12) 0.27566(11) 0.0203(4) Uani 1 1 d .
C14 C -0.3821(2) 0.50302(14) 0.18900(12) 0.0298(5) Uani 1 1 d .
H14A H -0.3177 0.4993 0.1560 0.045 Uiso 1 1 calc R
H14B H -0.4292 0.5525 0.1803 0.045 Uiso 1 1 calc R
H14C H -0.4502 0.4618 0.1754 0.045 Uiso 1 1 calc R
C15 C -0.2578(2) 0.41122(12) 0.28866(12) 0.0255(4) Uani 1 1 d .
H15A H -0.3372 0.3780 0.2677 0.038 Uiso 1 1 calc R
H15B H -0.2215 0.4015 0.3449 0.038 Uiso 1 1 calc R
H15C H -0.1862 0.4006 0.2616 0.038 Uiso 1 1 calc R
C16 C -0.4046(2) 0.51456(14) 0.32563(13) 0.0295(5) Uani 1 1 d .
H16A H -0.4276 0.5691 0.3209 0.044 Uiso 1 1 calc R
H16B H -0.3618 0.5022 0.3807 0.044 Uiso 1 1 calc R
H16C H -0.4886 0.4843 0.3069 0.044 Uiso 1 1 calc R
C19 C 0.3113(2) 0.74870(13) 0.01662(15) 0.0330(5) Uani 1 1 d .
C20 C 0.1904(3) 0.73318(13) -0.04212(14) 0.0367(6) Uani 1 1 d .
C21 C 0.0903(2) 0.78801(14) -0.03615(13) 0.0307(5) Uani 1 1 d .
C22 C 0.1526(2) 0.84014(12) 0.02303(13) 0.0249(4) Uani 1 1 d .
C23 C 0.2866(2) 0.81446(13) 0.05844(12) 0.0259(4) Uani 1 1 d .
C24 C 0.4457(4) 0.7088(2) 0.0262(2) 0.0726(13) Uani 1 1 d .
H24A H 0.4303 0.6535 0.0220 0.109 Uiso 1 1 calc R
H24B H 0.5065 0.7209 0.0778 0.109 Uiso 1 1 calc R
H24C H 0.4885 0.7258 -0.0148 0.109 Uiso 1 1 calc R
C25 C 0.1704(5) 0.67573(19) -0.10702(19) 0.0706(11) Uani 1 1 d U
H25A H 0.1884 0.6999 -0.1535 0.106 Uiso 1 1 calc R
H25B H 0.0756 0.6567 -0.1198 0.106 Uiso 1 1 calc R
H25C H 0.2343 0.6330 -0.0903 0.106 Uiso 1 1 calc R
C26 C -0.0523(3) 0.7956(2) -0.09063(17) 0.0624(10) Uani 1 1 d .
H26A H -0.1011 0.8376 -0.0729 0.094 Uiso 1 1 calc R
H26B H -0.1031 0.7478 -0.0904 0.094 Uiso 1 1 calc R
H26C H -0.0451 0.8062 -0.1439 0.094 Uiso 1 1 calc R
C27 C 0.0973(3) 0.91664(15) 0.0378(2) 0.0497(8) Uani 1 1 d .
H27A H 0.1370 0.9315 0.0925 0.074 Uiso 1 1 calc R
H27B H -0.0031 0.9137 0.0275 0.074 Uiso 1 1 calc R
H27C H 0.1217 0.9547 0.0029 0.074 Uiso 1 1 calc R
C28 C 0.3928(3) 0.8543(2) 0.12172(18) 0.0591(9) Uani 1 1 d .
H28A H 0.4537 0.8843 0.0980 0.089 Uiso 1 1 calc R
H28B H 0.4471 0.8162 0.1574 0.089 Uiso 1 1 calc R
H28C H 0.3470 0.8883 0.1511 0.089 Uiso 1 1 calc R
Cl1 Cl 0.05516(6) 0.60485(3) 0.01798(3) 0.02655(12) Uani 1 1 d .
Cl2 Cl 0.33250(5) 0.66258(3) 0.17088(3) 0.02835(13) Uani 1 1 d .
N1 N -0.10298(18) 0.52943(11) 0.37582(10) 0.0205(3) Uani 1 1 d .
H1N H -0.122(3) 0.4933(16) 0.4003(15) 0.024(6) Uiso 1 1 d .
H2N H -0.034(3) 0.5534(17) 0.3997(16) 0.034(7) Uiso 1 1 d .
C1S C 0.2632(3) 0.46017(15) 0.09041(17) 0.0415(6) Uani 1 1 d D
H1S H 0.296(3) 0.5090(15) 0.1155(18) 0.050 Uiso 1 1 d D
H2S H 0.167(2) 0.4580(18) 0.0628(17) 0.050 Uiso 1 1 d D
Cl1S Cl 0.3546(4) 0.4092(4) 0.0426(2) 0.0706(5) Uani 0.232(3) 1 d P
Cl2S Cl 0.2474(8) 0.3955(7) 0.1704(9) 0.1263(15) Uani 0.232(3) 1 d P
Cl3S Cl 0.35981(12) 0.45640(12) 0.01911(7) 0.0706(5) Uani 0.768(3) 1 d P
Cl4S Cl 0.2977(2) 0.38503(19) 0.1555(2) 0.1263(15) Uani 0.768(3) 1 d P
Cl3 Cl 0.83389(5) 0.41822(3) 0.50188(3) 0.02735(12) Uani 1 1 d .

loop_
_atom_site_aniso_label
_atom_site_aniso_U_11
_atom_site_aniso_U_22
_atom_site_aniso_U_33
_atom_site_aniso_U_23
_atom_site_aniso_U_13
_atom_site_aniso_U_12
Ti1 0.01664(16) 0.01499(17) 0.01605(17) 0.00093(12) 0.00423(12) 0.00056(12)
C1 0.0174(8) 0.0195(9) 0.0170(9) 0.0015(7) 0.0067(7) 0.0029(7)
C2 0.0168(8) 0.0287(10) 0.0201(9) 0.0062(8) 0.0067(7) 0.0042(7)
C3 0.0301(11) 0.0260(11) 0.0288(11) 0.0109(8) 0.0161(9) 0.0125(8)
C4 0.0397(12) 0.0174(9) 0.0292(11) -0.0007(8) 0.0196(9) 0.0015(8)
C5 0.0275(10) 0.0223(10) 0.0181(9) -0.0021(7) 0.0099(8) -0.0012(8)
C6 0.0172(8) 0.0190(9) 0.0170(8) 0.0028(7) 0.0065(7) 0.0020(7)
C7 0.0193(9) 0.0284(11) 0.0265(10) 0.0100(8) 0.0072(8) 0.0059(8)
C8 0.0322(11) 0.0198(10) 0.0241(10) -0.0009(8) 0.0143(8) -0.0025(8)
C9 0.0182(8) 0.0196(9) 0.0165(9) 0.0022(7) 0.0067(7) 0.0022(7)
C10 0.0321(11) 0.0213(10) 0.0218(10) -0.0029(8) 0.0103(8) -0.0008(8)
C11 0.0207(9) 0.0286(11) 0.0274(10) 0.0088(8) 0.0089(8) 0.0071(8)
C12 0.0154(8) 0.0216(9) 0.0158(8) 0.0001(7) 0.0061(7) 0.0011(7)
C13 0.0167(8) 0.0271(10) 0.0164(9) 0.0003(7) 0.0032(7) -0.0035(7)
C14 0.0224(10) 0.0412(13) 0.0214(10) 0.0047(9) -0.0020(8) -0.0071(9)
C15 0.0276(10) 0.0257(10) 0.0222(10) -0.0024(8) 0.0045(8) -0.0057(8)
C16 0.0210(10) 0.0393(13) 0.0313(11) 0.0012(9) 0.0123(9) -0.0011(9)
C19 0.0362(12) 0.0283(11) 0.0439(13) 0.0152(10) 0.0274(11) 0.0097(9)
C20 0.0669(17) 0.0255(11) 0.0264(11) -0.0032(9) 0.0280(12) -0.0139(11)
C21 0.0325(11) 0.0355(12) 0.0218(10) 0.0115(9) 0.0027(9) -0.0107(9)
C22 0.0286(10) 0.0200(10) 0.0300(11) 0.0076(8) 0.0147(9) 0.0017(8)
C23 0.0259(10) 0.0262(11) 0.0251(10) 0.0047(8) 0.0059(8) -0.0084(8)
C24 0.061(2) 0.080(2) 0.099(3) 0.055(2) 0.061(2) 0.0450(19)
C25 0.135(3) 0.0492(17) 0.0463(16) -0.0186(14) 0.0571(19) -0.0350(19)
C26 0.0433(16) 0.094(3) 0.0382(15) 0.0345(16) -0.0110(12) -0.0255(16)
C27 0.0688(19) 0.0237(12) 0.073(2) 0.0189(13) 0.0491(17) 0.0149(12)
C28 0.0583(18) 0.066(2) 0.0441(16) 0.0052(15) -0.0030(14) -0.0425(17)
Cl1 0.0354(3) 0.0210(2) 0.0256(2) -0.00443(18) 0.0120(2) -0.00756(19)
Cl2 0.0199(2) 0.0380(3) 0.0261(3) 0.0094(2) 0.00428(19) 0.0056(2)
N1 0.0204(8) 0.0235(9) 0.0167(8) 0.0030(7) 0.0029(7) -0.0053(7)
C1S 0.0372(13) 0.0322(13) 0.0462(15) 0.0011(11) -0.0054(11) 0.0012(10)
Cl1S 0.0474(5) 0.1248(14) 0.0311(6) -0.0182(7) -0.0051(4) 0.0244(7)
Cl2S 0.0814(15) 0.0988(13) 0.148(2) 0.0880(14) -0.0619(18) -0.0574(16)
Cl3S 0.0474(5) 0.1248(14) 0.0311(6) -0.0182(7) -0.0051(4) 0.0244(7)
Cl4S 0.0814(15) 0.0988(13) 0.148(2) 0.0880(14) -0.0619(18) -0.0574(16)
Cl3 0.0271(2) 0.0343(3) 0.0175(2) 0.00441(19) 0.00007(18) -0.0101(2)

loop_
_atom_type_symbol
_atom_type_description
_atom_type_scat_dispersion_real
_atom_type_scat_dispersion_imag
_atom_type_scat_source
C C 0.0033 0.0016 'International Tables Vol C Tables 4.2.6.8 and 6.1.1.4'
H H 0.0000 0.0000 'International Tables Vol C Tables 4.2.6.8 and 6.1.1.4'
N N 0.0061 0.0033 'International Tables Vol C Tables 4.2.6.8 and 6.1.1.4'
Cl Cl 0.1484 0.1585 'International Tables Vol C Tables 4.2.6.8 and 6.1.1.4'
Ti Ti 0.2776 0.4457 'International Tables Vol C Tables 4.2.6.8 and 6.1.1.4'

loop_
_geom_angle_atom_site_label_1
_geom_angle_atom_site_label_2
_geom_angle_atom_site_label_3
_geom_angle
C4 Ti1 C3 35.52(8)
C4 Ti1 Cl1 135.35(6)
C3 Ti1 Cl1 106.16(6)
C4 Ti1 Cl2 103.11(6)
C3 Ti1 Cl2 134.39(6)
Cl1 Ti1 Cl2 96.04(2)
C4 Ti1 C23 89.90(8)
C3 Ti1 C23 105.37(8)
Cl1 Ti1 C23 131.38(6)
Cl2 Ti1 C23 87.30(6)
C4 Ti1 C21 101.17(8)
C3 Ti1 C21 83.25(8)
Cl1 Ti1 C21 91.46(6)
Cl2 Ti1 C21 136.30(6)
C23 Ti1 C21 56.92(7)
C4 Ti1 C22 77.37(7)
C3 Ti1 C22 77.13(7)
Cl1 Ti1 C22 125.32(6)
Cl2 Ti1 C22 120.73(6)
C23 Ti1 C22 33.97(7)
C21 Ti1 C22 33.92(8)
C4 Ti1 C19 124.28(8)
C3 Ti1 C19 133.15(7)
Cl1 Ti1 C19 98.45(7)
Cl2 Ti1 C19 79.80(6)
C23 Ti1 C19 34.38(8)
C21 Ti1 C19 56.51(8)
C22 Ti1 C19 56.19(7)
C4 Ti1 C20 132.55(8)
C3 Ti1 C20 116.56(9)
Cl1 Ti1 C20 76.52(6)
Cl2 Ti1 C20 107.03(7)
C23 Ti1 C20 56.45(8)
C21 Ti1 C20 33.97(9)
C22 Ti1 C20 55.86(8)
C19 Ti1 C20 33.55(9)
C4 Ti1 C2 56.81(8)
C3 Ti1 C2 34.06(7)
Cl1 Ti1 C2 78.64(5)
Cl2 Ti1 C2 119.99(5)
C23 Ti1 C2 139.44(8)
C21 Ti1 C2 103.70(7)
C22 Ti1 C2 109.34(7)
C19 Ti1 C2 160.11(8)
C20 Ti1 C2 128.45(9)
C4 Ti1 C5 33.95(7)
C3 Ti1 C5 56.71(7)
Cl1 Ti1 C5 117.26(5)
Cl2 Ti1 C5 77.74(5)
C23 Ti1 C5 110.86(7)
C21 Ti1 C5 134.88(8)
C22 Ti1 C5 109.62(7)
C19 Ti1 C5 139.30(8)
C20 Ti1 C5 165.32(7)
C2 Ti1 C5 54.82(7)
C4 Ti1 C1 55.46(7)
C3 Ti1 C1 55.70(6)
Cl1 Ti1 C1 85.97(5)
Cl2 Ti1 C1 87.67(4)
C23 Ti1 C1 142.64(7)
C21 Ti1 C1 135.88(7)
C22 Ti1 C1 130.19(7)
C19 Ti1 C1 167.06(8)
C20 Ti1 C1 158.05(8)
C2 Ti1 C1 32.72(6)
C5 Ti1 C1 32.21(6)
C5 C1 C2 106.09(17)
C5 C1 C6 126.15(17)
C2 C1 C6 126.88(17)
C5 C1 Ti1 69.22(11)
C2 C1 Ti1 68.24(10)
C6 C1 Ti1 135.30(12)
C3 C2 C1 109.12(19)
C3 C2 Ti1 67.63(11)
C1 C2 Ti1 79.03(11)
C3 C2 H2 125.4
C1 C2 H2 125.4
Ti1 C2 H2 119.5
C2 C3 C4 107.52(18)
C2 C3 Ti1 78.31(12)
C4 C3 Ti1 72.10(12)
C2 C3 H3 126.2
C4 C3 H3 126.2
Ti1 C3 H3 115.6
C5 C4 C3 107.96(19)
C5 C4 Ti1 79.29(12)
C3 C4 Ti1 72.38(12)
C5 C4 H4 126.0
C3 C4 H4 126.0
Ti1 C4 H4 114.5
C4 C5 C1 109.27(18)
C4 C5 Ti1 66.76(11)
C1 C5 Ti1 78.57(11)
C4 C5 H5 125.4
C1 C5 H5 125.4
Ti1 C5 H5 120.8
C1 C6 C8 111.05(15)
C1 C6 C7 110.49(16)
C8 C6 C7 106.81(16)
C1 C6 C9 106.27(14)
C8 C6 C9 111.10(15)
C7 C6 C9 111.18(15)
C6 C7 H7A 109.5
C6 C7 H7B 109.5
H7A C7 H7B 109.5
C6 C7 H7C 109.5
H7A C7 H7C 109.5
H7B C7 H7C 109.5
C6 C8 H8A 109.5
C6 C8 H8B 109.5
H8A C8 H8B 109.5
C6 C8 H8C 109.5
H8A C8 H8C 109.5
H8B C8 H8C 109.5
C11 C9 C12 110.85(16)
C11 C9 C10 105.03(16)
C12 C9 C10 108.14(15)
C11 C9 C6 111.91(15)
C12 C9 C6 110.14(15)
C10 C9 C6 110.60(15)
C9 C10 H10A 109.5
C9 C10 H10B 109.5
H10A C10 H10B 109.5
C9 C10 H10C 109.5
H10A C10 H10C 109.5
H10B C10 H10C 109.5
C9 C11 H11A 109.5
C9 C11 H11B 109.5
H11A C11 H11B 109.5
C9 C11 H11C 109.5
H11A C11 H11C 109.5
H11B C11 H11C 109.5
N1 C12 C9 117.01(17)
N1 C12 C13 114.13(17)
C9 C12 C13 128.60(16)
C14 C13 C15 106.43(17)
C14 C13 C16 107.47(17)
C15 C13 C16 109.20(17)
C14 C13 C12 118.63(17)
C15 C13 C12 109.25(16)
C16 C13 C12 105.63(16)
C13 C14 H14A 109.5
C13 C14 H14B 109.5
H14A C14 H14B 109.5
C13 C14 H14C 109.5
H14A C14 H14C 109.5
H14B C14 H14C 109.5
C13 C15 H15A 109.5
C13 C15 H15B 109.5
H15A C15 H15B 109.5
C13 C15 H15C 109.5
H15A C15 H15C 109.5
H15B C15 H15C 109.5
C13 C16 H16A 109.5
C13 C16 H16B 109.5
H16A C16 H16B 109.5
C13 C16 H16C 109.5
H16A C16 H16C 109.5
H16B C16 H16C 109.5
C20 C19 C23 107.7(2)
C20 C19 C24 125.4(3)
C23 C19 C24 126.5(3)
C20 C19 Ti1 73.89(13)
C23 C19 Ti1 71.26(12)
C24 C19 Ti1 126.10(17)
C19 C20 C21 108.1(2)
C19 C20 C25 127.8(3)
C21 C20 C25 123.7(3)
C19 C20 Ti1 72.56(13)
C21 C20 Ti1 71.18(12)
C25 C20 Ti1 127.43(17)
C22 C21 C20 107.8(2)
C22 C21 C26 125.7(3)
C20 C21 C26 126.0(3)
C22 C21 Ti1 74.07(12)
C20 C21 Ti1 74.86(13)
C26 C21 Ti1 123.05(16)
C23 C22 C21 108.36(19)
C23 C22 C27 124.4(2)
C21 C22 C27 126.5(2)
C23 C22 Ti1 71.60(12)
C21 C22 Ti1 72.01(12)
C27 C22 Ti1 129.93(15)
C22 C23 C19 107.7(2)
C22 C23 C28 126.7(2)
C19 C23 C28 125.1(3)
C22 C23 Ti1 74.44(12)
C19 C23 Ti1 74.36(12)
C28 C23 Ti1 123.26(16)
C19 C24 H24A 109.5
C19 C24 H24B 109.5
H24A C24 H24B 109.5
C19 C24 H24C 109.5
H24A C24 H24C 109.5
H24B C24 H24C 109.5
C20 C25 H25A 109.5
C20 C25 H25B 109.5
H25A C25 H25B 109.5
C20 C25 H25C 109.5
H25A C25 H25C 109.5
H25B C25 H25C 109.5
C21 C26 H26A 109.5
C21 C26 H26B 109.5
H26A C26 H26B 109.5
C21 C26 H26C 109.5
H26A C26 H26C 109.5
H26B C26 H26C 109.5
C22 C27 H27A 109.5
C22 C27 H27B 109.5
H27A C27 H27B 109.5
C22 C27 H27C 109.5
H27A C27 H27C 109.5
H27B C27 H27C 109.5
C23 C28 H28A 109.5
C23 C28 H28B 109.5
H28A C28 H28B 109.5
C23 C28 H28C 109.5
H28A C28 H28C 109.5
H28B C28 H28C 109.5
C12 N1 H1N 122.6(18)
C12 N1 H2N 123(2)
H1N N1 H2N 114(3)
Cl1S C1S Cl4S 83.5(3)
Cl4S C1S Cl3S 113.0(2)
Cl1S C1S Cl2S 103.2(6)
Cl3S C1S Cl2S 133.5(5)
Cl1S C1S H1S 122.1(19)
Cl4S C1S H1S 112.2(19)
Cl3S C1S H1S 99.7(19)
Cl2S C1S H1S 105.9(19)
Cl1S C1S H2S 109.7(19)
Cl4S C1S H2S 108.0(19)
Cl3S C1S H2S 107.5(19)
Cl2S C1S H2S 95.1(19)
H1S C1S H2S 116(3)
Cl3S Cl1S C1S 81.5(4)
Cl3S Cl1S Cl4S 128.1(4)
C1S Cl1S Cl4S 49.40(18)
Cl4S Cl2S C1S 68.6(10)
Cl1S Cl3S C1S 67.3(3)
Cl2S Cl4S C1S 90.6(10)
Cl2S Cl4S Cl1S 134.8(11)
C1S Cl4S Cl1S 47.11(19)

loop_
_geom_bond_atom_site_label_1
_geom_bond_atom_site_label_2
_geom_bond_distance
Ti1 C4 2.315(2)
Ti1 C3 2.318(2)
Ti1 Cl1 2.3355(6)
Ti1 Cl2 2.3611(6)
Ti1 C23 2.386(2)
Ti1 C21 2.396(2)
Ti1 C22 2.423(2)
Ti1 C19 2.427(2)
Ti1 C20 2.444(2)
Ti1 C2 2.4550(19)
Ti1 C5 2.4752(19)
Ti1 C1 2.5950(19)
C1 C5 1.411(3)
C1 C2 1.429(3)
C1 C6 1.523(3)
C2 C3 1.404(3)
C2 H2 0.9500
C3 C4 1.413(3)
C3 H3 0.9500
C4 C5 1.407(3)
C4 H4 0.9500
C5 H5 0.9500
C6 C8 1.530(3)
C6 C7 1.538(3)
C6 C9 1.620(3)
C7 H7A 0.9800
C7 H7B 0.9800
C7 H7C 0.9800
C8 H8A 0.9800
C8 H8B 0.9800
C8 H8C 0.9800
C9 C11 1.542(3)
C9 C12 1.543(3)
C9 C10 1.548(3)
C10 H10A 0.9800
C10 H10B 0.9800
C10 H10C 0.9800
C11 H11A 0.9800
C11 H11B 0.9800
C11 H11C 0.9800
C12 N1 1.281(3)
C12 C13 1.551(3)
C13 C14 1.537(3)
C13 C15 1.547(3)
C13 C16 1.550(3)
C14 H14A 0.9800
C14 H14B 0.9800
C14 H14C 0.9800
C15 H15A 0.9800
C15 H15B 0.9800
C15 H15C 0.9800
C16 H16A 0.9800
C16 H16B 0.9800
C16 H16C 0.9800
C19 C20 1.406(4)
C19 C23 1.423(3)
C19 C24 1.492(3)
C20 C21 1.414(4)
C20 C25 1.498(4)
C21 C22 1.406(3)
C21 C26 1.512(3)
C22 C23 1.405(3)
C22 C27 1.498(3)
C23 C28 1.502(3)
C24 H24A 0.9800
C24 H24B 0.9800
C24 H24C 0.9800
C25 H25A 0.9800
C25 H25B 0.9800
C25 H25C 0.9800
C26 H26A 0.9800
C26 H26B 0.9800
C26 H26C 0.9800
C27 H27A 0.9800
C27 H27B 0.9800
C27 H27C 0.9800
C28 H28A 0.9800
C28 H28B 0.9800
C28 H28C 0.9800
N1 H1N 0.82(3)
N1 H2N 0.83(3)
C1S Cl1S 1.660(5)
C1S Cl4S 1.721(4)
C1S Cl3S 1.780(3)
C1S Cl2S 1.848(11)
C1S H1S 0.98(2)
C1S H2S 0.97(2)
Cl1S Cl3S 0.932(6)
Cl1S Cl4S 2.252(6)
Cl2S Cl4S 0.654(17)

loop_
_geom_torsion_atom_site_label_1
_geom_torsion_atom_site_label_2
_geom_torsion_atom_site_label_3
_geom_torsion_atom_site_label_4
_geom_torsion
C4 Ti1 C1 C5 -37.18(12)
C3 Ti1 C1 C5 -80.58(13)
Cl1 Ti1 C1 C5 166.72(12)
Cl2 Ti1 C1 C5 70.50(11)
C23 Ti1 C1 C5 -11.97(17)
C21 Ti1 C1 C5 -105.35(14)
C22 Ti1 C1 C5 -58.92(15)
C19 Ti1 C1 C5 56.2(4)
C20 Ti1 C1 C5 -156.4(2)
C2 Ti1 C1 C5 -118.08(17)
C4 Ti1 C1 C2 80.90(13)
C3 Ti1 C1 C2 37.49(13)
Cl1 Ti1 C1 C2 -75.20(12)
Cl2 Ti1 C1 C2 -171.42(12)
C23 Ti1 C1 C2 106.11(15)
C21 Ti1 C1 C2 12.73(17)
C22 Ti1 C1 C2 59.16(15)
C19 Ti1 C1 C2 174.2(3)
C20 Ti1 C1 C2 -38.3(3)
C5 Ti1 C1 C2 118.08(17)
C4 Ti1 C1 C6 -158.1(2)
C3 Ti1 C1 C6 158.5(2)
Cl1 Ti1 C1 C6 45.82(18)
Cl2 Ti1 C1 C6 -50.40(18)
C23 Ti1 C1 C6 -132.87(18)
C21 Ti1 C1 C6 133.75(18)
C22 Ti1 C1 C6 -179.82(16)
C19 Ti1 C1 C6 -64.7(4)
C20 Ti1 C1 C6 82.7(3)
C2 Ti1 C1 C6 121.0(2)
C5 Ti1 C1 C6 -120.9(2)
C5 C1 C2 C3 -2.3(2)
C6 C1 C2 C3 167.43(18)
Ti1 C1 C2 C3 -61.48(14)
C5 C1 C2 Ti1 59.15(13)
C6 C1 C2 Ti1 -131.09(18)
C4 Ti1 C2 C3 39.75(13)
Cl1 Ti1 C2 C3 -143.50(13)
Cl2 Ti1 C2 C3 126.04(12)
C23 Ti1 C2 C3 -0.16(18)
C21 Ti1 C2 C3 -54.78(14)
C22 Ti1 C2 C3 -19.83(15)
C19 Ti1 C2 C3 -60.1(3)
C20 Ti1 C2 C3 -81.09(15)
C5 Ti1 C2 C3 81.01(14)
C1 Ti1 C2 C3 116.14(18)
C4 Ti1 C2 C1 -76.39(13)
C3 Ti1 C2 C1 -116.14(18)
Cl1 Ti1 C2 C1 100.36(11)
Cl2 Ti1 C2 C1 9.91(14)
C23 Ti1 C2 C1 -116.29(13)
C21 Ti1 C2 C1 -170.92(12)
C22 Ti1 C2 C1 -135.96(12)
C19 Ti1 C2 C1 -176.2(2)
C20 Ti1 C2 C1 162.78(11)
C5 Ti1 C2 C1 -35.13(11)
C1 C2 C3 C4 2.1(2)
Ti1 C2 C3 C4 -66.77(14)
C1 C2 C3 Ti1 68.87(14)
C4 Ti1 C3 C2 -112.94(18)
Cl1 Ti1 C3 C2 37.38(13)
Cl2 Ti1 C3 C2 -78.52(15)
C23 Ti1 C3 C2 179.89(12)
C21 Ti1 C3 C2 126.94(14)
C22 Ti1 C3 C2 160.84(14)
C19 Ti1 C3 C2 156.16(13)
C20 Ti1 C3 C2 120.12(13)
C5 Ti1 C3 C2 -74.97(13)
C1 Ti1 C3 C2 -35.98(11)
Cl1 Ti1 C3 C4 150.33(11)
Cl2 Ti1 C3 C4 34.42(15)
C23 Ti1 C3 C4 -67.16(13)
C21 Ti1 C3 C4 -120.11(13)
C22 Ti1 C3 C4 -86.22(13)
C19 Ti1 C3 C4 -90.89(16)
C20 Ti1 C3 C4 -126.94(13)
C2 Ti1 C3 C4 112.94(18)
C5 Ti1 C3 C4 37.98(12)
C1 Ti1 C3 C4 76.96(13)
C2 C3 C4 C5 -1.0(2)
Ti1 C3 C4 C5 -72.07(14)
C2 C3 C4 Ti1 71.02(14)
C3 Ti1 C4 C5 112.91(18)
Cl1 Ti1 C4 C5 70.33(15)
Cl2 Ti1 C4 C5 -42.59(13)
C23 Ti1 C4 C5 -129.79(13)
C21 Ti1 C4 C5 174.03(13)
C22 Ti1 C4 C5 -161.63(14)
C19 Ti1 C4 C5 -129.07(13)
C20 Ti1 C4 C5 -171.05(13)
C2 Ti1 C4 C5 74.86(13)
C1 Ti1 C4 C5 35.23(11)
Cl1 Ti1 C4 C3 -42.58(15)
Cl2 Ti1 C4 C3 -155.49(11)
C23 Ti1 C4 C3 117.30(13)
C21 Ti1 C4 C3 61.12(13)
C22 Ti1 C4 C3 85.46(13)
C19 Ti1 C4 C3 118.02(13)
C20 Ti1 C4 C3 76.04(16)
C2 Ti1 C4 C3 -38.05(12)
C5 Ti1 C4 C3 -112.91(18)
C1 Ti1 C4 C3 -77.68(13)
C3 C4 C5 C1 -0.4(2)
Ti1 C4 C5 C1 -67.75(15)
C3 C4 C5 Ti1 67.35(14)
C2 C1 C5 C4 1.7(2)
C6 C1 C5 C4 -168.19(17)
Ti1 C1 C5 C4 60.19(14)
C2 C1 C5 Ti1 -58.52(13)
C6 C1 C5 Ti1 131.62(18)
C3 Ti1 C5 C4 -39.81(13)
Cl1 Ti1 C5 C4 -131.89(12)
Cl2 Ti1 C5 C4 137.59(13)
C23 Ti1 C5 C4 55.31(15)
C21 Ti1 C5 C4 -8.28(18)
C22 Ti1 C5 C4 19.06(15)
C19 Ti1 C5 C4 79.62(17)
C20 Ti1 C5 C4 26.9(4)
C2 Ti1 C5 C4 -81.25(14)
C1 Ti1 C5 C4 -116.95(18)
C4 Ti1 C5 C1 116.95(18)
C3 Ti1 C5 C1 77.14(13)
Cl1 Ti1 C5 C1 -14.94(13)
Cl2 Ti1 C5 C1 -105.46(11)
C23 Ti1 C5 C1 172.26(11)
C21 Ti1 C5 C1 108.67(13)
C22 Ti1 C5 C1 136.01(12)
C19 Ti1 C5 C1 -163.43(12)
C20 Ti1 C5 C1 143.8(3)
C2 Ti1 C5 C1 35.70(11)
C5 C1 C6 C8 -150.08(19)
C2 C1 C6 C8 42.1(3)
Ti1 C1 C6 C8 -53.6(2)
C5 C1 C6 C7 -31.7(3)
C2 C1 C6 C7 160.48(19)
Ti1 C1 C6 C7 64.8(2)
C5 C1 C6 C9 89.0(2)
C2 C1 C6 C9 -78.8(2)
Ti1 C1 C6 C9 -174.50(13)
C1 C6 C9 C11 48.7(2)
C8 C6 C9 C11 -72.2(2)
C7 C6 C9 C11 168.94(17)
C1 C6 C9 C12 172.45(15)
C8 C6 C9 C12 51.5(2)
C7 C6 C9 C12 -67.3(2)
C1 C6 C9 C10 -68.07(19)
C8 C6 C9 C10 171.02(16)
C7 C6 C9 C10 52.2(2)
C11 C9 C12 N1 -148.82(18)
C10 C9 C12 N1 -34.2(2)
C6 C9 C12 N1 86.8(2)
C11 C9 C12 C13 24.9(3)
C10 C9 C12 C13 139.53(19)
C6 C9 C12 C13 -99.5(2)
N1 C12 C13 C14 -168.57(19)
C9 C12 C13 C14 17.6(3)
N1 C12 C13 C15 -46.4(2)
C9 C12 C13 C15 139.69(19)
N1 C12 C13 C16 70.9(2)
C9 C12 C13 C16 -103.0(2)
C4 Ti1 C19 C20 -116.93(15)
C3 Ti1 C19 C20 -72.26(18)
Cl1 Ti1 C19 C20 49.41(14)
Cl2 Ti1 C19 C20 144.08(14)
C23 Ti1 C19 C20 -115.66(19)
C21 Ti1 C19 C20 -36.71(14)
C22 Ti1 C19 C20 -77.74(15)
C2 Ti1 C19 C20 -30.5(3)
C5 Ti1 C19 C20 -158.60(14)
C1 Ti1 C19 C20 158.6(3)
C4 Ti1 C19 C23 -1.28(17)
C3 Ti1 C19 C23 43.40(19)
Cl1 Ti1 C19 C23 165.07(12)
Cl2 Ti1 C19 C23 -100.27(13)
C21 Ti1 C19 C23 78.94(14)
C22 Ti1 C19 C23 37.92(12)
C20 Ti1 C19 C23 115.66(19)
C2 Ti1 C19 C23 85.1(3)
C5 Ti1 C19 C23 -42.94(18)
C1 Ti1 C19 C23 -85.7(3)
C4 Ti1 C19 C24 120.7(3)
C3 Ti1 C19 C24 165.4(3)
Cl1 Ti1 C19 C24 -73.0(3)
Cl2 Ti1 C19 C24 21.7(3)
C23 Ti1 C19 C24 122.0(4)
C21 Ti1 C19 C24 -159.1(3)
C22 Ti1 C19 C24 159.9(3)
C20 Ti1 C19 C24 -122.4(4)
C2 Ti1 C19 C24 -152.9(3)
C5 Ti1 C19 C24 79.0(3)
C1 Ti1 C19 C24 36.3(5)
C23 C19 C20 C21 -1.0(2)
C24 C19 C20 C21 -174.1(2)
Ti1 C19 C20 C21 62.70(15)
C23 C19 C20 C25 172.1(2)
C24 C19 C20 C25 -1.1(4)
Ti1 C19 C20 C25 -124.2(2)
C23 C19 C20 Ti1 -63.67(15)
C24 C19 C20 Ti1 123.2(2)
C4 Ti1 C20 C19 89.95(18)
C3 Ti1 C20 C19 129.03(14)
Cl1 Ti1 C20 C19 -129.43(14)
Cl2 Ti1 C20 C19 -37.15(14)
C23 Ti1 C20 C19 37.65(13)
C21 Ti1 C20 C19 116.83(19)
C22 Ti1 C20 C19 78.82(14)
C2 Ti1 C20 C19 167.25(13)
C5 Ti1 C20 C19 69.9(4)
C1 Ti1 C20 C19 -167.40(17)
C4 Ti1 C20 C21 -26.88(19)
C3 Ti1 C20 C21 12.20(16)
Cl1 Ti1 C20 C21 113.74(14)
Cl2 Ti1 C20 C21 -153.98(12)
C23 Ti1 C20 C21 -79.18(14)
C22 Ti1 C20 C21 -38.01(13)
C19 Ti1 C20 C21 -116.83(19)
C2 Ti1 C20 C21 50.42(16)
C5 Ti1 C20 C21 -46.9(4)
C1 Ti1 C20 C21 75.8(2)
C4 Ti1 C20 C25 -145.4(3)
C3 Ti1 C20 C25 -106.4(3)
Cl1 Ti1 C20 C25 -4.8(3)
Cl2 Ti1 C20 C25 87.5(3)
C23 Ti1 C20 C25 162.3(3)
C21 Ti1 C20 C25 -118.6(4)
C22 Ti1 C20 C25 -156.6(3)
C19 Ti1 C20 C25 124.6(4)
C2 Ti1 C20 C25 -68.1(3)
C5 Ti1 C20 C25 -165.5(3)
C1 Ti1 C20 C25 -42.8(4)
C19 C20 C21 C22 3.7(2)
C25 C20 C21 C22 -169.7(2)
Ti1 C20 C21 C22 67.31(15)
C19 C20 C21 C26 176.3(2)
C25 C20 C21 C26 2.9(4)
Ti1 C20 C21 C26 -120.1(2)
C19 C20 C21 Ti1 -63.60(15)
C25 C20 C21 Ti1 123.0(2)
C4 Ti1 C21 C22 46.12(14)
C3 Ti1 C21 C22 76.94(14)
Cl1 Ti1 C21 C22 -176.96(13)
Cl2 Ti1 C21 C22 -76.66(16)
C23 Ti1 C21 C22 -36.37(12)
C19 Ti1 C21 C22 -77.78(14)
C20 Ti1 C21 C22 -114.03(19)
C2 Ti1 C21 C22 104.37(13)
C5 Ti1 C21 C22 50.82(17)
C1 Ti1 C21 C22 97.33(14)
C4 Ti1 C21 C20 160.15(14)
C3 Ti1 C21 C20 -169.03(15)
Cl1 Ti1 C21 C20 -62.93(13)
Cl2 Ti1 C21 C20 37.38(17)
C23 Ti1 C21 C20 77.66(15)
C22 Ti1 C21 C20 114.03(19)
C19 Ti1 C21 C20 36.25(14)
C2 Ti1 C21 C20 -141.59(14)
C5 Ti1 C21 C20 164.86(13)
C1 Ti1 C21 C20 -148.63(13)
C4 Ti1 C21 C26 -76.4(3)
C3 Ti1 C21 C26 -45.6(3)
Cl1 Ti1 C21 C26 60.5(3)
Cl2 Ti1 C21 C26 160.8(2)
C23 Ti1 C21 C26 -158.9(3)
C22 Ti1 C21 C26 -122.5(3)
C19 Ti1 C21 C26 159.7(3)
C20 Ti1 C21 C26 123.4(3)
C2 Ti1 C21 C26 -18.2(3)
C5 Ti1 C21 C26 -71.7(3)
C1 Ti1 C21 C26 -25.2(3)
C20 C21 C22 C23 -5.1(2)
C26 C21 C22 C23 -177.7(2)
Ti1 C21 C22 C23 62.78(15)
C20 C21 C22 C27 165.4(2)
C26 C21 C22 C27 -7.3(4)
Ti1 C21 C22 C27 -126.8(2)
C20 C21 C22 Ti1 -67.84(15)
C26 C21 C22 Ti1 119.6(2)
C4 Ti1 C22 C23 109.25(14)
C3 Ti1 C22 C23 145.70(14)
Cl1 Ti1 C22 C23 -113.47(12)
Cl2 Ti1 C22 C23 11.36(15)
C21 Ti1 C22 C23 -117.20(19)
C19 Ti1 C22 C23 -38.40(13)
C20 Ti1 C22 C23 -79.13(15)
C2 Ti1 C22 C23 156.93(13)
C5 Ti1 C22 C23 98.48(13)
C1 Ti1 C22 C23 127.47(13)
C4 Ti1 C22 C21 -133.56(15)
C3 Ti1 C22 C21 -97.11(14)
Cl1 Ti1 C22 C21 3.72(15)
Cl2 Ti1 C22 C21 128.55(13)
C23 Ti1 C22 C21 117.20(19)
C19 Ti1 C22 C21 78.79(15)
C20 Ti1 C22 C21 38.06(14)
C2 Ti1 C22 C21 -85.87(14)
C5 Ti1 C22 C21 -144.33(13)
C1 Ti1 C22 C21 -115.34(14)
C4 Ti1 C22 C27 -10.7(2)
C3 Ti1 C22 C27 25.8(2)
Cl1 Ti1 C22 C27 126.6(2)
Cl2 Ti1 C22 C27 -108.6(2)
C23 Ti1 C22 C27 -119.9(3)
C21 Ti1 C22 C27 122.9(3)
C19 Ti1 C22 C27 -158.3(3)
C20 Ti1 C22 C27 160.9(3)
C2 Ti1 C22 C27 37.0(3)
C5 Ti1 C22 C27 -21.4(3)
C1 Ti1 C22 C27 7.6(3)
C21 C22 C23 C19 4.5(2)
C27 C22 C23 C19 -166.2(2)
Ti1 C22 C23 C19 67.50(14)
C21 C22 C23 C28 176.8(2)
C27 C22 C23 C28 6.1(4)
Ti1 C22 C23 C28 -120.2(2)
C21 C22 C23 Ti1 -63.04(15)
C27 C22 C23 Ti1 126.3(2)
C20 C19 C23 C22 -2.1(2)
C24 C19 C23 C22 170.9(2)
Ti1 C19 C23 C22 -67.55(14)
C20 C19 C23 C28 -174.6(2)
C24 C19 C23 C28 -1.6(4)
Ti1 C19 C23 C28 120.0(2)
C20 C19 C23 Ti1 65.41(15)
C24 C19 C23 Ti1 -121.5(2)
C4 Ti1 C23 C22 -67.11(14)
C3 Ti1 C23 C22 -34.73(14)
Cl1 Ti1 C23 C22 94.09(14)
Cl2 Ti1 C23 C22 -170.24(13)
C21 Ti1 C23 C22 36.32(13)
C19 Ti1 C23 C22 113.94(19)
C20 Ti1 C23 C22 77.24(15)
C2 Ti1 C23 C22 -34.64(18)
C5 Ti1 C23 C22 -94.44(13)
C1 Ti1 C23 C22 -87.65(15)
C4 Ti1 C23 C19 178.95(14)
C3 Ti1 C23 C19 -148.68(14)
Cl1 Ti1 C23 C19 -19.85(16)
Cl2 Ti1 C23 C19 75.82(13)
C21 Ti1 C23 C19 -77.62(15)
C22 Ti1 C23 C19 -113.94(19)
C20 Ti1 C23 C19 -36.71(14)
C2 Ti1 C23 C19 -148.59(14)
C5 Ti1 C23 C19 151.61(13)
C1 Ti1 C23 C19 158.41(13)
C4 Ti1 C23 C28 56.9(2)
C3 Ti1 C23 C28 89.3(2)
Cl1 Ti1 C23 C28 -141.9(2)
Cl2 Ti1 C23 C28 -46.2(2)
C21 Ti1 C23 C28 160.4(3)
C22 Ti1 C23 C28 124.1(3)
C19 Ti1 C23 C28 -122.0(3)
C20 Ti1 C23 C28 -158.7(3)
C2 Ti1 C23 C28 89.4(3)
C5 Ti1 C23 C28 29.6(3)
C1 Ti1 C23 C28 36.4(3)
Cl4S C1S Cl1S Cl3S -161.6(3)
Cl2S C1S Cl1S Cl3S -168.1(4)
Cl3S C1S Cl1S Cl4S 161.6(3)
Cl2S C1S Cl1S Cl4S -6.5(4)
Cl1S C1S Cl2S Cl4S 18.4(14)
Cl3S C1S Cl2S Cl4S 10.0(17)
Cl4S Cl1S Cl3S C1S -17.7(3)
Cl4S C1S Cl3S Cl1S 19.9(3)
Cl2S C1S Cl3S Cl1S 16.1(6)
C1S Cl2S Cl4S Cl1S -18.6(13)
Cl1S C1S Cl4S Cl2S -162.0(14)
Cl3S C1S Cl4S Cl2S -172.2(14)
Cl3S C1S Cl4S Cl1S -10.21(19)
Cl2S C1S Cl4S Cl1S 162.0(14)
Cl3S Cl1S Cl4S Cl2S 49(2)
C1S Cl1S Cl4S Cl2S 25.9(19)
Cl3S Cl1S Cl4S C1S 23.3(4)
